data_1100740
loop_
_publ_author_name
'St\'ephane A. Baudron'
'Narcis Avarvari'
'Patrick Batail'

_publ_contact_author
; Dr Patrick Batail 

  Laboratoire Chimie Ing\'enierie Mol\'eculaires et

  Mat\'eriaux d'Angers,

  UMR 6200 CNRS-Universit\'e d'Angers,

  Bat. K, 2, Boulevard Lavoisier, Angers, France 

;
_publ_contact_author_email patrick.batail@univ-angers.fr
_publ_contact_author_fax '33 2 41 73 50 11'
_publ_contact_author_phone '33 2 41 73 52 64'
_publ_section_title
;

A Straightforward Synthesis of Diverse Nickel Dithiolene Complexes Appended

with Hydrogen-Bond Donor/Acceptor Groups

;
_journal_name_full 'Inorganic Chemistry'
_journal_page_first 3380
_journal_page_last 3382
_journal_paper_doi 10.1021/ic050174n
_journal_volume 44
_journal_year 2005
_chemical_formula_sum 'C32 H22 N2 Ni O4 P S4'
_chemical_formula_weight 716.44
_chemical_name_common (PPh4)[Ni(midt)2]
_chemical_name_systematic
; 

 ? 

;
_space_group_IT_number 2
_symmetry_cell_setting triclinic
_symmetry_space_group_name_Hall '-P 1'
_symmetry_space_group_name_H-M 'P -1'
_atom_sites_solution_hydrogens geom
_atom_sites_solution_primary direct
_atom_sites_solution_secondary difmap
_audit_creation_method SHELXL-97
_cell_angle_alpha 77.422(16)
_cell_angle_beta 76.190(17)
_cell_angle_gamma 74.858(17)
_cell_formula_units_Z 2
_cell_length_a 10.9413(17)
_cell_length_b 11.9501(17)
_cell_length_c 13.0235(16)
_cell_measurement_reflns_used 7685
_cell_measurement_temperature 293(2)
_cell_measurement_theta_max 52.1
_cell_measurement_theta_min 3.3
_cell_volume 1574.1(4)
_computing_cell_refinement 'SELECT, CELL  (STOE-IPDS)'
_computing_data_collection 'EXPOSE, (STOE-IPDS)'
_computing_data_reduction 'INTEGRATE (STOE-IPDS)'
_computing_structure_refinement 'SHELXL-97 (Sheldrick, 1997)'
_computing_structure_solution 'SHELXS-97 (Sheldrick, 1990)'
_diffrn_ambient_temperature 293(2)
_diffrn_detector_area_resol_mean 6.66
_diffrn_measured_fraction_theta_full 0.915
_diffrn_measured_fraction_theta_max 0.915
_diffrn_measurement_device_type STOE-IPDS
_diffrn_measurement_method 'Oscillation, Phi. incr. = 1.8'
_diffrn_radiation_monochromator graphite
_diffrn_radiation_source 'fine-focus sealed tube'
_diffrn_radiation_type MoK\a
_diffrn_radiation_wavelength 0.71073
_diffrn_reflns_av_R_equivalents 0.0608
_diffrn_reflns_av_sigmaI/netI 0.1016
_diffrn_reflns_limit_h_max 13
_diffrn_reflns_limit_h_min -12
_diffrn_reflns_limit_k_max 14
_diffrn_reflns_limit_k_min -14
_diffrn_reflns_limit_l_max 15
_diffrn_reflns_limit_l_min 0
_diffrn_reflns_number 15845
_diffrn_reflns_theta_full 25.98
_diffrn_reflns_theta_max 25.98
_diffrn_reflns_theta_min 1.97
_exptl_absorpt_coefficient_mu 0.973
_exptl_absorpt_correction_T_max 0.7483
_exptl_absorpt_correction_T_min 0.5358
_exptl_absorpt_correction_type numerical
_exptl_absorpt_process_details 'FACEIT, STOE-IPDS'
_exptl_crystal_colour black
_exptl_crystal_density_diffrn 1.512
_exptl_crystal_density_meas ?
_exptl_crystal_density_method .
_exptl_crystal_description prism
_exptl_crystal_F_000 734
_exptl_crystal_size_max 0.693
_exptl_crystal_size_mid 0.5775
_exptl_crystal_size_min 0.2694
_refine_diff_density_max 0.458
_refine_diff_density_min -0.209
_refine_diff_density_rms 0.062
_refine_ls_extinction_method none
_refine_ls_goodness_of_fit_ref 0.781
_refine_ls_hydrogen_treatment mixed
_refine_ls_matrix_type full
_refine_ls_number_parameters 397
_refine_ls_number_reflns 5657
_refine_ls_number_restraints 0
_refine_ls_restrained_S_all 0.781
_refine_ls_R_factor_all 0.0872
_refine_ls_R_factor_gt 0.0396
_refine_ls_shift/su_max 0.001
_refine_ls_shift/su_mean 0.000
_refine_ls_structure_factor_coef Fsqd
_refine_ls_weighting_details 'calc w=1/[\s^2^(Fo^2^)+(0.0240P)^2^+0.0000P] where P=(Fo^2^+2Fc^2^)/3'
_refine_ls_weighting_scheme calc
_refine_ls_wR_factor_gt 0.0702
_refine_ls_wR_factor_ref 0.0783
_reflns_number_gt 3057
_reflns_number_total 5657
_reflns_threshold_expression >2sigma(I)
_cod_data_source_file ic050174nsi20050201_114424.cif
_cod_data_source_block sb30p3
_cod_database_code 1100740

loop_
_symmetry_equiv_pos_as_xyz
'x, y, z'
'-x, -y, -z'

loop_
_atom_site_label
_atom_site_type_symbol
_atom_site_fract_x
_atom_site_fract_y
_atom_site_fract_z
_atom_site_U_iso_or_equiv
_atom_site_adp_type
_atom_site_occupancy
_atom_site_symmetry_multiplicity
_atom_site_calc_flag
_atom_site_refinement_flags
_atom_site_disorder_assembly
_atom_site_disorder_group
Ni1 Ni 0.66767(5) 0.94764(4) 0.70560(4) 0.04092(14) Uani 1 1 d . . .
S1 S 0.67352(10) 0.83794(8) 0.86200(7) 0.0480(3) Uani 1 1 d . . .
S2 S 0.65111(10) 1.10817(7) 0.76522(8) 0.0476(3) Uani 1 1 d . . .
S3 S 0.69541(13) 0.78562(8) 0.64504(8) 0.0682(4) Uani 1 1 d . . .
S4 S 0.65844(10) 1.05725(7) 0.54931(7) 0.0470(3) Uani 1 1 d . . .
C1 C 0.6825(3) 0.9201(3) 1.0509(3) 0.0400(9) Uani 1 1 d . . .
C2 C 0.6705(3) 0.9383(3) 0.9378(3) 0.0362(9) Uani 1 1 d . . .
C3 C 0.6619(3) 1.0539(3) 0.8953(3) 0.0367(9) Uani 1 1 d . . .
C4 C 0.6709(3) 1.1155(3) 0.9801(3) 0.0437(9) Uani 1 1 d . . .
C5 C 0.6984(5) 0.7724(3) 0.4263(3) 0.0672(14) Uani 1 1 d . . .
C6 C 0.6900(4) 0.8375(3) 0.5141(3) 0.0483(10) Uani 1 1 d . . .
C7 C 0.6740(3) 0.9534(3) 0.4725(3) 0.0389(9) Uani 1 1 d . . .
C8 C 0.6761(3) 0.9685(3) 0.3558(3) 0.0415(9) Uani 1 1 d . . .
O1 O 0.6940(3) 0.8298(2) 1.1163(2) 0.0572(8) Uani 1 1 d . . .
O2 O 0.6738(3) 1.2163(2) 0.9751(2) 0.0656(8) Uani 1 1 d . . .
O3 O 0.7083(4) 0.6700(2) 0.4303(2) 0.1163(16) Uani 1 1 d . . .
O4 O 0.6651(3) 1.0575(2) 0.2899(2) 0.0542(7) Uani 1 1 d . . .
N1 N 0.6833(3) 1.0297(2) 1.0694(2) 0.0462(8) Uani 1 1 d . . .
H1 H 0.6906 1.0429 1.1298 0.055 Uiso 1 1 calc R . .
N2 N 0.6923(3) 0.8567(2) 0.3352(2) 0.0533(9) Uani 1 1 d . . .
H2 H 0.6979 0.8410 0.2726 0.064 Uiso 1 1 calc R . .
P1 P 0.84342(9) 1.36932(7) 0.27465(8) 0.0380(2) Uani 1 1 d . . .
C9 C 0.8103(4) 1.3775(3) 0.4143(3) 0.0439(9) Uani 1 1 d . . .
C10 C 0.6868(4) 1.3837(3) 0.4732(3) 0.0554(11) Uani 1 1 d . . .
H10 H 0.6197 1.3841 0.4406 0.066 Uiso 1 1 calc R . .
C11 C 0.6635(5) 1.3894(4) 0.5816(4) 0.0771(15) Uani 1 1 d . . .
H11 H 0.5803 1.3941 0.6219 0.093 Uiso 1 1 calc R . .
C12 C 0.7617(7) 1.3882(5) 0.6292(4) 0.0935(18) Uani 1 1 d . . .
H12 H 0.7453 1.3920 0.7019 0.112 Uiso 1 1 calc R . .
C13 C 0.8835(6) 1.3815(4) 0.5716(4) 0.0937(17) Uani 1 1 d . . .
H13 H 0.9498 1.3811 0.6051 0.112 Uiso 1 1 calc R . .
C14 C 0.9102(5) 1.3754(4) 0.4630(4) 0.0704(13) Uani 1 1 d . . .
H14 H 0.9940 1.3700 0.4237 0.084 Uiso 1 1 calc R . .
C15 C 0.9071(3) 1.2191(3) 0.2555(3) 0.0447(9) Uani 1 1 d . . .
C16 C 0.9231(4) 1.1900(4) 0.1556(4) 0.0719(13) Uani 1 1 d . . .
H16 H 0.8984 1.2473 0.0989 0.086 Uiso 1 1 calc R . .
C17 C 0.9760(5) 1.0755(5) 0.1403(5) 0.0950(18) Uani 1 1 d . . .
H17 H 0.9886 1.0555 0.0729 0.114 Uiso 1 1 calc R . .
C18 C 1.0100(5) 0.9915(4) 0.2242(6) 0.0874(19) Uani 1 1 d . . .
H18 H 1.0456 0.9143 0.2134 0.105 Uiso 1 1 calc R . .
C19 C 0.9925(4) 1.0189(4) 0.3229(5) 0.0805(15) Uani 1 1 d . . .
H19 H 1.0148 0.9606 0.3796 0.097 Uiso 1 1 calc R . .
C20 C 0.9415(4) 1.1334(3) 0.3395(4) 0.0576(11) Uani 1 1 d . . .
H20 H 0.9305 1.1525 0.4071 0.069 Uiso 1 1 calc R . .
C21 C 0.6995(3) 1.4259(3) 0.2204(3) 0.0353(8) Uani 1 1 d . . .
C22 C 0.6252(4) 1.3524(3) 0.2134(3) 0.0590(11) Uani 1 1 d . . .
H22 H 0.6478 1.2722 0.2386 0.071 Uiso 1 1 calc R . .
C23 C 0.5162(4) 1.3990(4) 0.1684(4) 0.0725(14) Uani 1 1 d . . .
H23 H 0.4660 1.3495 0.1627 0.087 Uiso 1 1 calc R . .
C24 C 0.4817(4) 1.5169(4) 0.1324(3) 0.0594(12) Uani 1 1 d . . .
H24 H 0.4091 1.5470 0.1013 0.071 Uiso 1 1 calc R . .
C25 C 0.5528(4) 1.5898(3) 0.1420(3) 0.0569(11) Uani 1 1 d . . .
H25 H 0.5274 1.6704 0.1198 0.068 Uiso 1 1 calc R . .
C26 C 0.6619(4) 1.5450(3) 0.1843(3) 0.0505(10) Uani 1 1 d . . .
H26 H 0.7117 1.5955 0.1888 0.061 Uiso 1 1 calc R . .
C27 C 0.9590(3) 1.4564(3) 0.2084(3) 0.0428(9) Uani 1 1 d . . .
C28 C 0.9386(4) 1.5695(3) 0.2272(3) 0.0594(11) Uani 1 1 d . . .
H28 H 0.8676 1.5982 0.2775 0.071 Uiso 1 1 calc R . .
C29 C 1.0221(6) 1.6406(4) 0.1724(4) 0.0817(16) Uani 1 1 d . . .
H29 H 1.0063 1.7177 0.1840 0.098 Uiso 1 1 calc R . .
C30 C 1.1282(5) 1.5973(6) 0.1010(5) 0.0899(19) Uani 1 1 d . . .
H30 H 1.1848 1.6450 0.0638 0.108 Uiso 1 1 calc R . .
C31 C 1.1514(5) 1.4862(6) 0.0839(4) 0.0891(17) Uani 1 1 d . . .
H31 H 1.2255 1.4569 0.0368 0.107 Uiso 1 1 calc R . .
C32 C 1.0672(4) 1.4155(4) 0.1351(3) 0.0656(12) Uani 1 1 d . . .
H32 H 1.0829 1.3396 0.1206 0.079 Uiso 1 1 calc R . .

loop_
_atom_site_aniso_label
_atom_site_aniso_U_11
_atom_site_aniso_U_22
_atom_site_aniso_U_33
_atom_site_aniso_U_23
_atom_site_aniso_U_13
_atom_site_aniso_U_12
Ni1 0.0495(3) 0.0389(2) 0.0302(3) -0.00738(18) -0.0042(2) -0.0047(2)
S1 0.0721(7) 0.0362(5) 0.0349(6) -0.0060(4) -0.0084(5) -0.0123(5)
S2 0.0671(7) 0.0358(5) 0.0358(6) -0.0027(4) -0.0129(5) -0.0045(5)
S3 0.1254(11) 0.0373(5) 0.0327(6) -0.0047(4) -0.0093(7) -0.0084(6)
S4 0.0693(7) 0.0376(5) 0.0352(6) -0.0057(4) -0.0122(5) -0.0119(5)
C1 0.041(2) 0.038(2) 0.040(2) -0.0084(18) -0.0052(19) -0.0075(17)
C2 0.033(2) 0.0385(19) 0.036(2) -0.0088(16) -0.0058(18) -0.0057(16)
C3 0.038(2) 0.0341(19) 0.037(2) -0.0056(16) -0.0096(18) -0.0027(16)
C4 0.046(2) 0.044(2) 0.041(2) -0.0070(18) -0.012(2) -0.0057(18)
C5 0.116(4) 0.041(2) 0.033(2) -0.0111(19) -0.005(3) -0.003(2)
C6 0.069(3) 0.037(2) 0.032(2) -0.0071(17) -0.004(2) -0.0063(19)
C7 0.043(2) 0.038(2) 0.034(2) -0.0070(16) -0.0081(18) -0.0054(17)
C8 0.046(2) 0.040(2) 0.038(2) -0.0093(18) -0.006(2) -0.0086(18)
O1 0.095(2) 0.0414(14) 0.0361(16) -0.0017(12) -0.0195(16) -0.0149(14)
O2 0.107(2) 0.0380(15) 0.0615(19) -0.0050(13) -0.0306(18) -0.0213(16)
O3 0.249(5) 0.0380(17) 0.049(2) -0.0126(14) -0.019(3) -0.015(2)
O4 0.086(2) 0.0403(14) 0.0368(16) 0.0013(12) -0.0181(15) -0.0144(14)
N1 0.063(2) 0.0409(17) 0.0383(19) -0.0073(14) -0.0176(17) -0.0097(15)
N2 0.085(3) 0.0442(18) 0.0280(18) -0.0091(14) -0.0073(18) -0.0094(17)
P1 0.0402(6) 0.0386(5) 0.0340(6) -0.0061(4) -0.0059(5) -0.0075(4)
C9 0.050(3) 0.042(2) 0.039(2) -0.0049(16) -0.007(2) -0.0115(18)
C10 0.064(3) 0.055(2) 0.040(2) -0.0039(18) -0.006(2) -0.008(2)
C11 0.088(4) 0.070(3) 0.050(3) -0.006(2) 0.013(3) -0.005(3)
C12 0.123(5) 0.114(4) 0.039(3) -0.016(3) -0.002(4) -0.028(4)
C13 0.123(5) 0.129(5) 0.049(3) -0.020(3) -0.029(4) -0.048(4)
C14 0.066(3) 0.104(3) 0.049(3) -0.013(3) -0.014(3) -0.030(3)
C15 0.042(2) 0.043(2) 0.048(3) -0.0083(18) -0.013(2) -0.0045(18)
C16 0.084(4) 0.067(3) 0.063(3) -0.028(2) -0.019(3) 0.005(3)
C17 0.083(4) 0.098(4) 0.114(5) -0.071(4) -0.008(4) -0.003(3)
C18 0.054(3) 0.057(3) 0.150(6) -0.038(4) -0.017(4) 0.005(2)
C19 0.071(4) 0.044(3) 0.122(5) 0.000(3) -0.035(3) -0.001(2)
C20 0.052(3) 0.046(2) 0.073(3) -0.003(2) -0.020(2) -0.006(2)
C21 0.041(2) 0.0339(19) 0.033(2) -0.0069(15) -0.0041(17) -0.0130(16)
C22 0.061(3) 0.044(2) 0.077(3) -0.003(2) -0.024(3) -0.016(2)
C23 0.061(3) 0.081(3) 0.091(4) -0.016(3) -0.028(3) -0.029(3)
C24 0.043(3) 0.074(3) 0.062(3) -0.014(2) -0.020(2) -0.002(2)
C25 0.053(3) 0.044(2) 0.071(3) -0.014(2) -0.018(2) 0.004(2)
C26 0.049(3) 0.044(2) 0.063(3) -0.0108(19) -0.018(2) -0.0094(19)
C27 0.043(2) 0.049(2) 0.037(2) 0.0013(17) -0.015(2) -0.0117(18)
C28 0.061(3) 0.061(2) 0.066(3) -0.009(2) -0.014(2) -0.027(2)
C29 0.094(4) 0.069(3) 0.099(4) 0.012(3) -0.041(4) -0.048(3)
C30 0.060(4) 0.124(5) 0.082(4) 0.046(4) -0.031(3) -0.050(4)
C31 0.045(3) 0.123(4) 0.078(4) 0.009(3) 0.005(3) -0.017(3)
C32 0.046(3) 0.078(3) 0.062(3) -0.002(2) -0.005(2) -0.007(2)

loop_
_atom_type_symbol
_atom_type_description
_atom_type_scat_dispersion_real
_atom_type_scat_dispersion_imag
_atom_type_scat_source
C C 0.0033 0.0016 'International Tables Vol C Tables 4.2.6.8 and 6.1.1.4'
H H 0.0000 0.0000 'International Tables Vol C Tables 4.2.6.8 and 6.1.1.4'
N N 0.0061 0.0033 'International Tables Vol C Tables 4.2.6.8 and 6.1.1.4'
O O 0.0106 0.0060 'International Tables Vol C Tables 4.2.6.8 and 6.1.1.4'
P P 0.1023 0.0942 'International Tables Vol C Tables 4.2.6.8 and 6.1.1.4'
S S 0.1246 0.1234 'International Tables Vol C Tables 4.2.6.8 and 6.1.1.4'
Ni Ni 0.3393 1.1124 'International Tables Vol C Tables 4.2.6.8 and 6.1.1.4'

loop_
_geom_angle_atom_site_label_1
_geom_angle_atom_site_label_2
_geom_angle_atom_site_label_3
_geom_angle
_geom_angle_site_symmetry_1
_geom_angle_site_symmetry_3
_geom_angle_publ_flag
S3 Ni1 S2 176.91(6) . . ?
S3 Ni1 S1 86.15(4) . . ?
S2 Ni1 S1 93.62(4) . . ?
S3 Ni1 S4 93.66(4) . . ?
S2 Ni1 S4 86.62(4) . . ?
S1 Ni1 S4 179.03(5) . . ?
C2 S1 Ni1 101.16(13) . . ?
C3 S2 Ni1 100.74(11) . . ?
C6 S3 Ni1 101.07(12) . . ?
C7 S4 Ni1 100.68(12) . . ?
O1 C1 N1 125.2(3) . . ?
O1 C1 C2 129.6(3) . . ?
N1 C1 C2 105.2(3) . . ?
C3 C2 C1 109.1(3) . . ?
C3 C2 S1 121.5(3) . . ?
C1 C2 S1 129.3(3) . . ?
C2 C3 C4 107.9(3) . . ?
C2 C3 S2 122.8(3) . . ?
C4 C3 S2 129.2(3) . . ?
O2 C4 N1 124.8(3) . . ?
O2 C4 C3 129.7(3) . . ?
N1 C4 C3 105.4(3) . . ?
O3 C5 N2 125.5(4) . . ?
O3 C5 C6 129.0(4) . . ?
N2 C5 C6 105.4(3) . . ?
C7 C6 C5 108.0(3) . . ?
C7 C6 S3 122.6(3) . . ?
C5 C6 S3 129.4(3) . . ?
C6 C7 C8 108.8(3) . . ?
C6 C7 S4 122.0(3) . . ?
C8 C7 S4 129.2(3) . . ?
O4 C8 N2 125.2(3) . . ?
O4 C8 C7 129.6(3) . . ?
N2 C8 C7 105.2(3) . . ?
C4 N1 C1 112.4(3) . . ?
C8 N2 C5 112.5(3) . . ?
C9 P1 C27 107.77(17) . . ?
C9 P1 C21 110.53(17) . . ?
C27 P1 C21 109.29(16) . . ?
C9 P1 C15 109.77(17) . . ?
C27 P1 C15 110.26(17) . . ?
C21 P1 C15 109.20(16) . . ?
C10 C9 C14 120.3(4) . . ?
C10 C9 P1 120.4(3) . . ?
C14 C9 P1 119.3(3) . . ?
C9 C10 C11 119.3(4) . . ?
C12 C11 C10 120.2(5) . . ?
C13 C12 C11 120.6(5) . . ?
C12 C13 C14 120.7(5) . . ?
C9 C14 C13 118.8(4) . . ?
C20 C15 C16 119.9(4) . . ?
C20 C15 P1 120.5(3) . . ?
C16 C15 P1 119.6(3) . . ?
C17 C16 C15 119.5(5) . . ?
C18 C17 C16 120.0(5) . . ?
C19 C18 C17 120.9(5) . . ?
C18 C19 C20 120.1(5) . . ?
C15 C20 C19 119.7(4) . . ?
C22 C21 C26 119.0(3) . . ?
C22 C21 P1 120.9(3) . . ?
C26 C21 P1 120.1(3) . . ?
C21 C22 C23 119.3(4) . . ?
C24 C23 C22 120.6(4) . . ?
C25 C24 C23 120.1(4) . . ?
C24 C25 C26 119.9(4) . . ?
C25 C26 C21 121.0(3) . . ?
C28 C27 C32 118.2(3) . . ?
C28 C27 P1 119.6(3) . . ?
C32 C27 P1 122.1(3) . . ?
C29 C28 C27 120.7(4) . . ?
C30 C29 C28 119.5(5) . . ?
C31 C30 C29 120.5(5) . . ?
C30 C31 C32 120.8(5) . . ?
C31 C32 C27 120.2(4) . . ?

loop_
_geom_bond_atom_site_label_1
_geom_bond_atom_site_label_2
_geom_bond_distance
_geom_bond_site_symmetry_2
_geom_bond_publ_flag
Ni1 S3 2.1695(11) . ?
Ni1 S2 2.1716(10) . ?
Ni1 S1 2.1741(12) . ?
Ni1 S4 2.1764(12) . ?
S1 C2 1.701(3) . ?
S2 C3 1.698(4) . ?
S3 C6 1.693(4) . ?
S4 C7 1.708(3) . ?
C1 O1 1.219(4) . ?
C1 N1 1.385(4) . ?
C1 C2 1.475(5) . ?
C2 C3 1.359(4) . ?
C3 C4 1.487(5) . ?
C4 O2 1.201(4) . ?
C4 N1 1.381(4) . ?
C5 O3 1.190(4) . ?
C5 N2 1.381(5) . ?
C5 C6 1.490(5) . ?
C6 C7 1.353(4) . ?
C7 C8 1.487(5) . ?
C8 O4 1.211(4) . ?
C8 N2 1.378(4) . ?
P1 C9 1.786(4) . ?
P1 C27 1.789(3) . ?
P1 C21 1.790(4) . ?
P1 C15 1.797(3) . ?
C9 C10 1.377(5) . ?
C9 C14 1.382(5) . ?
C10 C11 1.388(6) . ?
C11 C12 1.359(7) . ?
C12 C13 1.355(7) . ?
C13 C14 1.388(6) . ?
C15 C20 1.376(5) . ?
C15 C16 1.379(5) . ?
C16 C17 1.378(6) . ?
C17 C18 1.364(7) . ?
C18 C19 1.353(7) . ?
C19 C20 1.379(5) . ?
C21 C22 1.372(4) . ?
C21 C26 1.383(4) . ?
C22 C23 1.386(6) . ?
C23 C24 1.366(5) . ?
C24 C25 1.352(5) . ?
C25 C26 1.367(5) . ?
C27 C28 1.378(5) . ?
C27 C32 1.383(5) . ?
C28 C29 1.377(5) . ?
C29 C30 1.365(7) . ?
C30 C31 1.342(6) . ?
C31 C32 1.370(6) . ?
